data_2225950
loop_
_publ_author_name
'Rouchal, Michal'
'Ne\<cas, Marek'
'V\'icha, Robert'

_publ_section_title
;
 2-Chloro-9-isopropyl-<i>N</i>,<i>N</i>-dimethyl-9<i>H</i>-purin-6-amine
;
_journal_coeditor_code PK2238
_journal_issue 5
_journal_name_full 'Acta Crystallographica Section E'
_journal_page_first o1016
_journal_paper_doi 10.1107/S1600536810011797
_journal_volume 66
_journal_year 2010
_chemical_formula_iupac 'C10 H14 Cl N5'
_chemical_formula_moiety 'C10 H14 Cl N5'
_chemical_formula_sum 'C10 H14 Cl N5'
_chemical_formula_weight 239.71
_chemical_melting_point_gt 422
_chemical_melting_point_lt 418
_chemical_name_systematic
;
2-Chloro-9-isopropyl-<i>N</i>,<i>N</i>-dimethyl-9<i>H</i>-purin-6-amine
;
_space_group_IT_number 14
_symmetry_cell_setting monoclinic
_symmetry_space_group_name_Hall '-P 2ybc'
_symmetry_space_group_name_H-M 'P 1 21/c 1'
_atom_sites_solution_hydrogens geom
_atom_sites_solution_primary direct
_atom_sites_solution_secondary difmap
_cell_angle_alpha 90.00
_cell_angle_beta 109.965(3)
_cell_angle_gamma 90.00
_cell_formula_units_Z 4
_cell_length_a 12.0483(3)
_cell_length_b 8.7689(2)
_cell_length_c 11.5538(3)
_cell_measurement_reflns_used 8720
_cell_measurement_temperature 120(2)
_cell_measurement_theta_max 27.284
_cell_measurement_theta_min 2.93
_cell_volume 1147.30(5)
_computing_cell_refinement 'CrysAlis RED (Oxford Diffraction, 2009)'
_computing_data_collection 'CrysAlis CCD (Oxford Diffraction, 2009)'
_computing_data_reduction 'CrysAlis RED (Oxford Diffraction, 2009)'
_computing_molecular_graphics 'ORTEP-3 (Farrugia, 1997) and Mercury (Macrae <i>et al.</i>,  2008)'
_computing_publication_material 'SHELXL97 (Sheldrick, 2008)'
_computing_structure_refinement 'SHELXL97 (Sheldrick, 2008)'
_computing_structure_solution 'SHELXS97 (Sheldrick, 2008)'
_diffrn_ambient_temperature 120(2)
_diffrn_detector_area_resol_mean 8.4
_diffrn_measured_fraction_theta_full 1.000
_diffrn_measured_fraction_theta_max 1.000
_diffrn_measurement_device_type 'Oxford Diffraction Xcalibur (Sapphire2 large Be window)'
_diffrn_measurement_method '\w scans'
_diffrn_radiation_monochromator graphite
_diffrn_radiation_source 'Enhance (Mo) X-ray Source'
_diffrn_radiation_type 'Mo K\a'
_diffrn_radiation_wavelength 0.7107
_diffrn_reflns_av_R_equivalents 0.0158
_diffrn_reflns_av_sigmaI/netI 0.0133
_diffrn_reflns_limit_h_max 13
_diffrn_reflns_limit_h_min -14
_diffrn_reflns_limit_k_max 10
_diffrn_reflns_limit_k_min -9
_diffrn_reflns_limit_l_max 13
_diffrn_reflns_limit_l_min -13
_diffrn_reflns_number 13393
_diffrn_reflns_theta_full 24.98
_diffrn_reflns_theta_max 24.98
_diffrn_reflns_theta_min 2.94
_diffrn_standards_number 0
_exptl_absorpt_coefficient_mu 0.314
_exptl_absorpt_correction_T_max 1.000
_exptl_absorpt_correction_T_min 0.968
_exptl_absorpt_correction_type multi-scan
_exptl_absorpt_process_details
;
(CrysAlis RED; Oxford Diffraction, 2009)
;
_exptl_crystal_colour colourless
_exptl_crystal_density_diffrn 1.388
_exptl_crystal_density_method 'not measured'
_exptl_crystal_description block
_exptl_crystal_F_000 504
_exptl_crystal_size_max 0.40
_exptl_crystal_size_mid 0.40
_exptl_crystal_size_min 0.30
_refine_diff_density_max 0.205
_refine_diff_density_min -0.176
_refine_ls_extinction_method none
_refine_ls_goodness_of_fit_ref 1.045
_refine_ls_hydrogen_treatment constr
_refine_ls_matrix_type full
_refine_ls_number_parameters 149
_refine_ls_number_reflns 2022
_refine_ls_number_restraints 0
_refine_ls_restrained_S_all 1.045
_refine_ls_R_factor_all 0.0292
_refine_ls_R_factor_gt 0.0253
_refine_ls_shift/su_max 0.000
_refine_ls_shift/su_mean 0.000
_refine_ls_structure_factor_coef Fsqd
_refine_ls_weighting_details 'calc w=1/[\s^2^(Fo^2^)+(0.0355P)^2^+0.4207P] where P=(Fo^2^+2Fc^2^)/3'
_refine_ls_weighting_scheme calc
_refine_ls_wR_factor_gt 0.0670
_refine_ls_wR_factor_ref 0.0684
_reflns_number_gt 1798
_reflns_number_total 2022
_reflns_threshold_expression I>2\s(I)
_cod_data_source_file pk2238.cif
_cod_data_source_block I
_cod_original_sg_symbol_H-M 'P 21/c'
_cod_database_code 2225950
_cod_database_fobs_code 2225950

loop_
_symmetry_equiv_pos_as_xyz
'x, y, z'
'-x, y+1/2, -z+1/2'
'-x, -y, -z'
'x, -y-1/2, z-1/2'

loop_
_atom_site_type_symbol
_atom_site_label
_atom_site_fract_x
_atom_site_fract_y
_atom_site_fract_z
_atom_site_U_iso_or_equiv
_atom_site_adp_type
_atom_site_calc_flag
_atom_site_refinement_flags
_atom_site_occupancy
_atom_site_disorder_assembly
_atom_site_disorder_group
Cl Cl1 0.78721(3) 0.18146(4) 0.33908(3) 0.02432(12) Uani d . 1 . .
N N1 0.80758(9) -0.04481(12) 0.48883(9) 0.0166(2) Uani d . 1 . .
N N2 0.67313(9) 0.15775(12) 0.49228(10) 0.0179(3) Uani d . 1 . .
N N3 0.69089(10) -0.14494(13) 0.72589(10) 0.0225(3) Uani d . 1 . .
N N4 0.82037(10) -0.23853(13) 0.64258(10) 0.0184(3) Uani d . 1 . .
N N5 0.55582(10) 0.16106(13) 0.61327(10) 0.0197(3) Uani d . 1 . .
C C1 0.75175(11) 0.08580(15) 0.45552(11) 0.0168(3) Uani d . 1 . .
C C2 0.63956(11) 0.09009(15) 0.58130(11) 0.0169(3) Uani d . 1 . .
C C3 0.69562(11) -0.04950(15) 0.63134(11) 0.0167(3) Uani d . 1 . .
C C4 0.76612(12) -0.25408(16) 0.72857(13) 0.0229(3) Uani d . 1 . .
H H4A 0.7816 -0.3366 0.7851 0.027 Uiso calc R 1 . .
C C5 0.77572(11) -0.10713(15) 0.57988(11) 0.0157(3) Uani d . 1 . .
C C6 0.51096(13) 0.30962(16) 0.56040(14) 0.0256(3) Uani d . 1 . .
H H6A 0.4933 0.3068 0.4711 0.038 Uiso calc R 1 . .
H H6B 0.5707 0.3880 0.5968 0.038 Uiso calc R 1 . .
H H6C 0.4388 0.3337 0.5778 0.038 Uiso calc R 1 . .
C C7 0.51768(12) 0.10497(17) 0.71274(13) 0.0248(3) Uani d . 1 . .
H H7A 0.5191 -0.0068 0.7134 0.037 Uiso calc R 1 . .
H H7B 0.4372 0.1406 0.6998 0.037 Uiso calc R 1 . .
H H7C 0.5711 0.1435 0.7917 0.037 Uiso calc R 1 . .
C C8 0.90697(12) -0.34193(16) 0.61883(13) 0.0214(3) Uani d . 1 . .
H H8A 0.9468 -0.2849 0.5691 0.026 Uiso calc R 1 . .
C C9 0.84438(14) -0.47859(18) 0.54375(14) 0.0314(4) Uani d . 1 . .
H H9A 0.7866 -0.4433 0.4660 0.047 Uiso calc R 1 . .
H H9B 0.8038 -0.5358 0.5904 0.047 Uiso calc R 1 . .
H H9C 0.9024 -0.5447 0.5265 0.047 Uiso calc R 1 . .
C C10 1.00104(13) -0.38877(18) 0.73954(14) 0.0294(3) Uani d . 1 . .
H H10A 1.0359 -0.2974 0.7868 0.044 Uiso calc R 1 . .
H H10B 1.0627 -0.4476 0.7221 0.044 Uiso calc R 1 . .
H H10C 0.9650 -0.4515 0.7874 0.044 Uiso calc R 1 . .

loop_
_atom_site_aniso_label
_atom_site_aniso_U_11
_atom_site_aniso_U_22
_atom_site_aniso_U_33
_atom_site_aniso_U_12
_atom_site_aniso_U_13
_atom_site_aniso_U_23
Cl1 0.0311(2) 0.0225(2) 0.02385(19) 0.00422(14) 0.01520(15) 0.00769(13)
N1 0.0180(5) 0.0170(6) 0.0149(5) -0.0002(4) 0.0058(4) 0.0005(4)
N2 0.0189(6) 0.0173(6) 0.0176(5) 0.0002(4) 0.0062(4) -0.0005(4)
N3 0.0256(6) 0.0227(6) 0.0219(6) 0.0007(5) 0.0115(5) 0.0038(5)
N4 0.0198(6) 0.0168(6) 0.0189(6) 0.0020(4) 0.0071(5) 0.0037(5)
N5 0.0196(6) 0.0200(6) 0.0204(6) 0.0021(5) 0.0081(5) -0.0020(5)
C1 0.0192(7) 0.0170(7) 0.0136(6) -0.0023(5) 0.0046(5) -0.0003(5)
C2 0.0162(6) 0.0174(7) 0.0152(6) -0.0031(5) 0.0031(5) -0.0048(5)
C3 0.0169(6) 0.0174(7) 0.0155(6) -0.0025(5) 0.0049(5) -0.0019(5)
C4 0.0267(7) 0.0221(8) 0.0219(7) 0.0014(6) 0.0109(6) 0.0067(6)
C5 0.0149(6) 0.0153(7) 0.0149(6) -0.0017(5) 0.0025(5) -0.0016(5)
C6 0.0264(7) 0.0228(8) 0.0280(8) 0.0070(6) 0.0097(6) -0.0013(6)
C7 0.0231(7) 0.0284(8) 0.0276(7) -0.0006(6) 0.0148(6) -0.0038(6)
C8 0.0202(7) 0.0212(7) 0.0250(7) 0.0051(6) 0.0105(6) 0.0055(6)
C9 0.0347(9) 0.0262(8) 0.0329(8) 0.0061(7) 0.0110(7) -0.0036(7)
C10 0.0225(7) 0.0306(8) 0.0326(8) 0.0044(6) 0.0064(6) 0.0094(7)

loop_
_atom_type_symbol
_atom_type_description
_atom_type_scat_dispersion_real
_atom_type_scat_dispersion_imag
_atom_type_scat_source
C C 0.0033 0.0016 'International Tables Vol C Tables 4.2.6.8 and 6.1.1.4'
H H 0.0000 0.0000 'International Tables Vol C Tables 4.2.6.8 and 6.1.1.4'
N N 0.0061 0.0033 'International Tables Vol C Tables 4.2.6.8 and 6.1.1.4'
Cl Cl 0.1484 0.1585 'International Tables Vol C Tables 4.2.6.8 and 6.1.1.4'

loop_
_geom_angle_atom_site_label_1
_geom_angle_atom_site_label_2
_geom_angle_atom_site_label_3
_geom_angle_site_symmetry_1
_geom_angle_site_symmetry_3
_geom_angle
_geom_angle_publ_flag
C1 N1 C5 . . 109.04(11) ?
C1 N2 C2 . . 117.66(11) ?
C4 N3 C3 . . 104.13(11) ?
C5 N4 C4 . . 105.59(11) ?
C5 N4 C8 . . 126.37(11) ?
C4 N4 C8 . . 128.02(11) ?
C2 N5 C7 . . 121.94(11) ?
C2 N5 C6 . . 120.29(11) ?
C7 N5 C6 . . 117.26(11) ?
N1 C1 N2 . . 132.14(12) ?
N1 C1 Cl1 . . 113.90(10) ?
N2 C1 Cl1 . . 113.95(10) ?
N5 C2 N2 . . 116.82(12) ?
N5 C2 C3 . . 125.83(12) ?
N2 C2 C3 . . 117.35(11) ?
C5 C3 N3 . . 109.72(11) ?
C5 C3 C2 . . 116.22(12) ?
N3 C3 C2 . . 134.05(12) ?
N3 C4 N4 . . 114.04(12) ?
N3 C4 H4A . . 123.0 ?
N4 C4 H4A . . 123.0 ?
N1 C5 N4 . . 125.94(12) ?
N1 C5 C3 . . 127.51(12) ?
N4 C5 C3 . . 106.52(11) ?
N5 C6 H6A . . 109.5 ?
N5 C6 H6B . . 109.5 ?
H6A C6 H6B . . 109.5 ?
N5 C6 H6C . . 109.5 ?
H6A C6 H6C . . 109.5 ?
H6B C6 H6C . . 109.5 ?
N5 C7 H7A . . 109.5 ?
N5 C7 H7B . . 109.5 ?
H7A C7 H7B . . 109.5 ?
N5 C7 H7C . . 109.5 ?
H7A C7 H7C . . 109.5 ?
H7B C7 H7C . . 109.5 ?
N4 C8 C9 . . 110.23(11) ?
N4 C8 C10 . . 110.34(11) ?
C9 C8 C10 . . 112.28(12) ?
N4 C8 H8A . . 107.9 ?
C9 C8 H8A . . 107.9 ?
C10 C8 H8A . . 107.9 ?
C8 C9 H9A . . 109.5 ?
C8 C9 H9B . . 109.5 ?
H9A C9 H9B . . 109.5 ?
C8 C9 H9C . . 109.5 ?
H9A C9 H9C . . 109.5 ?
H9B C9 H9C . . 109.5 ?
C8 C10 H10A . . 109.5 ?
C8 C10 H10B . . 109.5 ?
H10A C10 H10B . . 109.5 ?
C8 C10 H10C . . 109.5 ?
H10A C10 H10C . . 109.5 ?
H10B C10 H10C . . 109.5 ?

loop_
_geom_bond_atom_site_label_1
_geom_bond_atom_site_label_2
_geom_bond_site_symmetry_2
_geom_bond_distance
_geom_bond_publ_flag
Cl1 C1 . 1.7575(13) ?
N1 C1 . 1.3174(17) ?
N1 C5 . 1.3522(17) ?
N2 C1 . 1.3230(17) ?
N2 C2 . 1.3630(17) ?
N3 C4 . 1.3112(18) ?
N3 C3 . 1.3926(17) ?
N4 C5 . 1.3696(17) ?
N4 C4 . 1.3698(18) ?
N4 C8 . 1.4769(17) ?
N5 C2 . 1.3402(17) ?
N5 C7 . 1.4610(18) ?
N5 C6 . 1.4618(18) ?
C2 C3 . 1.4220(19) ?
C3 C5 . 1.3900(18) ?
C4 H4A . 0.9500 ?
C6 H6A . 0.9800 ?
C6 H6B . 0.9800 ?
C6 H6C . 0.9800 ?
C7 H7A . 0.9800 ?
C7 H7B . 0.9800 ?
C7 H7C . 0.9800 ?
C8 C9 . 1.520(2) ?
C8 C10 . 1.5228(19) ?
C8 H8A . 1.0000 ?
C9 H9A . 0.9800 ?
C9 H9B . 0.9800 ?
C9 H9C . 0.9800 ?
C10 H10A . 0.9800 ?
C10 H10B . 0.9800 ?
C10 H10C . 0.9800 ?

loop_
_geom_hbond_atom_site_label_D
_geom_hbond_atom_site_label_H
_geom_hbond_atom_site_label_A
_geom_hbond_site_symmetry_A
_geom_hbond_distance_DH
_geom_hbond_distance_HA
_geom_hbond_distance_DA
_geom_hbond_angle_DHA
C4 H4A N1 4_556 0.95 2.49 3.3728(18) 154.0
C7 H7C Cl1 4_566 0.98 2.91 3.5981(14) 128.2
C7 H7B N3 2_656 0.98 2.75 3.584(2) 143.3
C9 H9A N3 4_555 0.98 2.73 3.6664(18) 160.6

loop_
_cod_related_entry_id
_cod_related_entry_database
_cod_related_entry_code
1 ChemSpider 24744802
